data_7246527
loop_
_publ_author_name
'Dedeoglu, Burcu'
'G&#xfc;rek, Ay&#x15f;e G&#xfc;l'
'Zorlu, Yunus'
'Ayhan, Mehmet Menaf'

_publ_section_title
;
 Engineering supramolecular helical assemblies <i>via</i> interplay
 between carbon(sp) tetrel and halogen bonding interactions.
;
_journal_issue 16
_journal_name_full 'Physical chemistry chemical physics : PCCP'
_journal_page_first 11493
_journal_page_last 11500
_journal_paper_doi 10.1039/d3cp00134b
_journal_volume 25
_journal_year 2023
_chemical_formula_moiety '	C10 H4 Br4 N2'
_chemical_formula_sum 'C10 H4 Br4 N2'
_chemical_formula_weight 471.79
_chemical_name_common 'organic compound'
_space_group_crystal_system monoclinic
_space_group_IT_number 14
_space_group_name_Hall '-P 2ybc'
_space_group_name_H-M_alt 'P 1 21/c 1'
_atom_sites_solution_hydrogens geom
_audit_update_record
;
2018-07-02 deposited with the CCDC.	2023-03-27 downloaded from the CCDC.
;
_cell_angle_alpha 90
_cell_angle_beta 95.856(9)
_cell_angle_gamma 90
_cell_formula_units_Z 2
_cell_length_a 6.2037(7)
_cell_length_b 6.6476(8)
_cell_length_c 15.677(2)
_cell_measurement_reflns_used 115
_cell_measurement_temperature 296.(2)
_cell_measurement_theta_max 22.1227
_cell_measurement_theta_min 4.5212
_cell_volume 643.14(13)
_computing_cell_refinement 'APEX2 v2014.11-0 (Bruker AXS)'
_computing_data_collection 'Bruker Instrument Service v2013.12.0.0 (Bruker AXS)'
_computing_data_reduction 'SAINT V8.34A (Bruker AXS)'
_computing_molecular_graphics 'MERCURY (Macrae et al., 2006)'
_computing_publication_material 'PLATON V1.16 (Spek, 2009), SHELXTL V6.14 (Bruker AXS)'
_computing_structure_refinement 'SHELXTL V6.14 (Bruker AXS)'
_computing_structure_solution 'SHELXTL V6.14 (Bruker AXS)'
_diffrn_ambient_temperature 296.(2)
_diffrn_detector_area_resol_mean 8.3333
_diffrn_measured_fraction_theta_full 0.973
_diffrn_measured_fraction_theta_max 0.973
_diffrn_measurement_device_type 'Bruker APEX II QUAZAR three-circle diffractometer'
_diffrn_measurement_method '\f and \w scans'
_diffrn_radiation_monochromator 'multilayer QUAZAR mirrors'
_diffrn_radiation_type MoK\a
_diffrn_radiation_wavelength 0.71073
_diffrn_reflns_av_R_equivalents 0.0292
_diffrn_reflns_av_unetI/netI 0.0301
_diffrn_reflns_limit_h_max 7
_diffrn_reflns_limit_h_min -6
_diffrn_reflns_limit_k_max 7
_diffrn_reflns_limit_k_min -7
_diffrn_reflns_limit_l_max 18
_diffrn_reflns_limit_l_min -15
_diffrn_reflns_number 3469
_diffrn_reflns_theta_full 25.03
_diffrn_reflns_theta_max 25.03
_diffrn_reflns_theta_min 2.61
_diffrn_source 'microfocus sealed tube'
_diffrn_source_type ImuS
_exptl_absorpt_coefficient_mu 12.487
_exptl_absorpt_correction_T_max 0.27
_exptl_absorpt_correction_T_min 0.13
_exptl_absorpt_correction_type multi-scan
_exptl_absorpt_process_details 'SADABS V2014/5 (Bruker AXS)'
_exptl_crystal_colour colourless
_exptl_crystal_density_diffrn 2.436
_exptl_crystal_density_method 'not measured'
_exptl_crystal_description block
_exptl_crystal_F_000 436
_exptl_crystal_size_max 0.306
_exptl_crystal_size_mid 0.177
_exptl_crystal_size_min 0.142
_refine_diff_density_max 0.758
_refine_diff_density_min -0.534
_refine_ls_extinction_method none
_refine_ls_goodness_of_fit_ref 1.095
_refine_ls_hydrogen_treatment constr
_refine_ls_matrix_type full
_refine_ls_number_parameters 73
_refine_ls_number_reflns 1107
_refine_ls_number_restraints 0
_refine_ls_restrained_S_all 1.095
_refine_ls_R_factor_all 0.0370
_refine_ls_R_factor_gt 0.0294
_refine_ls_shift/su_max 0.000
_refine_ls_shift/su_mean 0.000
_refine_ls_structure_factor_coef Fsqd
_refine_ls_weighting_details 'w=1/[\s^2^(Fo^2^)+(0.0242P)^2^+1.0714P] where P=(Fo^2^+2Fc^2^)/3'
_refine_ls_weighting_scheme calc
_refine_ls_wR_factor_gt 0.0669
_refine_ls_wR_factor_ref 0.0696
_reflns_number_gt 942
_reflns_number_total 1107
_reflns_threshold_expression 'I > 2\s(I)'
_cod_data_source_file d3cp00134b2.cif
_cod_data_source_block I_CCDC1
_cod_depositor_comments 'Adding full bibliography for 7246526--7246528.cif.'
_cod_original_cell_volume 643.14(15)
_cod_database_code 7246527

loop_
_space_group_symop_operation_xyz
'x, y, z'
'-x, y+1/2, -z+1/2'
'-x, -y, -z'
'x, -y-1/2, z-1/2'

loop_
_atom_site_type_symbol
_atom_site_label
_atom_site_fract_x
_atom_site_fract_y
_atom_site_fract_z
_atom_site_U_iso_or_equiv
_atom_site_adp_type
_atom_site_calc_flag
_atom_site_refinement_flags_adp
_atom_site_refinement_flags_occupancy
_atom_site_refinement_flags_posn
_atom_site_occupancy
_atom_site_disorder_assembly
_atom_site_disorder_group
Br Br1 0.09526(8) 0.67820(8) 0.29976(3) 0.05548(19) Uani d . . . 1 . .
Br Br2 0.49988(9) 0.96712(8) 0.33052(4) 0.0598(2) Uani d . . . 1 . .
C C3 0.4058(6) 0.6498(5) 0.4444(3) 0.0309(9) Uani d . . . 1 . .
C C4 0.5834(6) 0.5417(6) 0.4235(3) 0.0339(9) Uani d . . . 1 . .
H H4 0.6409 0.5676 0.3721 0.041 Uiso calc U . R 1 . .
C C5 0.6767(6) 0.3948(6) 0.4785(3) 0.0311(9) Uani d . . . 1 . .
C C8 0.8665(7) 0.2900(6) 0.4552(3) 0.0378(10) Uani d . . . 1 . .
C C10 0.2966(7) 0.8066(6) 0.3863(3) 0.0368(10) Uani d . . . 1 . .
H H10 0.2143 0.8959 0.4207 0.044 Uiso calc U . R 1 . .
N N2 1.0177(7) 0.2098(6) 0.4380(3) 0.0550(11) Uani d . . . 1 . .

loop_
_atom_site_aniso_label
_atom_site_aniso_U_11
_atom_site_aniso_U_22
_atom_site_aniso_U_33
_atom_site_aniso_U_12
_atom_site_aniso_U_13
_atom_site_aniso_U_23
Br1 0.0458(3) 0.0699(4) 0.0478(3) 0.0006(2) -0.0092(2) 0.0055(2)
Br2 0.0659(4) 0.0465(3) 0.0675(4) -0.0082(2) 0.0087(3) 0.0163(2)
C3 0.035(2) 0.028(2) 0.030(2) 0.0027(16) 0.0011(18) -0.0030(17)
C4 0.035(2) 0.042(2) 0.025(2) 0.0048(18) 0.0025(18) -0.0003(19)
C5 0.032(2) 0.031(2) 0.030(2) 0.0046(16) 0.0033(18) -0.0047(17)
C8 0.039(2) 0.037(2) 0.038(3) 0.0096(19) 0.005(2) 0.0040(19)
C10 0.043(2) 0.037(2) 0.031(2) 0.0067(18) 0.0070(19) 0.0025(18)
N2 0.051(2) 0.056(3) 0.062(3) 0.017(2) 0.020(2) 0.002(2)

loop_
_atom_type_symbol
_atom_type_description
_atom_type_scat_dispersion_real
_atom_type_scat_dispersion_imag
_atom_type_scat_source
C C 0.0033 0.0016 'International Tables Vol C Tables 4.2.6.8 and 6.1.1.4'
H H 0.0000 0.0000 'International Tables Vol C Tables 4.2.6.8 and 6.1.1.4'
Br Br -0.2901 2.4595 'International Tables Vol C Tables 4.2.6.8 and 6.1.1.4'
N N 0.0061 0.0033 'International Tables Vol C Tables 4.2.6.8 and 6.1.1.4'

loop_
_geom_angle_atom_site_label_1
_geom_angle_atom_site_label_2
_geom_angle_atom_site_label_3
_geom_angle_site_symmetry_1
_geom_angle_site_symmetry_3
_geom_angle
_geom_angle_publ_flag
C4 C3 C5 . 3_666 117.9(4) ?
C4 C3 C10 . . 122.6(4) ?
C5 C3 C10 3_666 . 119.5(3) ?
C3 C4 C5 . . 120.6(4) ?
C3 C4 H4 . . 119.7 ?
C5 C4 H4 . . 119.7 ?
C4 C5 C3 . 3_666 121.5(3) ?
C4 C5 C8 . . 118.7(4) ?
C3 C5 C8 3_666 . 119.9(4) ?
N2 C8 C5 . . 178.7(5) ?
C3 C10 Br2 . . 112.6(3) ?
C3 C10 Br1 . . 109.7(3) ?
Br2 C10 Br1 . . 109.2(2) ?
C3 C10 H10 . . 108.4 ?
Br2 C10 H10 . . 108.4 ?
Br1 C10 H10 . . 108.4 ?

loop_
_geom_bond_atom_site_label_1
_geom_bond_atom_site_label_2
_geom_bond_site_symmetry_2
_geom_bond_distance
_geom_bond_publ_flag
Br1 C10 . 1.945(4) ?
Br2 C10 . 1.928(4) ?
C3 C4 . 1.382(5) ?
C3 C5 3_666 1.391(5) ?
C3 C10 . 1.499(5) ?
C4 C5 . 1.390(6) ?
C4 H4 . 0.93 ?
C5 C3 3_666 1.391(5) ?
C5 C8 . 1.446(5) ?
C8 N2 . 1.135(5) ?
C10 H10 . 0.98 ?
